data_2241068
loop_
_publ_author_name
'M\'unera-Orozco, Carolina'
'Ocampo-Cardona, Rogelio'
'Cede\~no, David L.'
'Toscano, Rub\'en A.'
'R\'ios-V\'asquez, Luz Amalia'

_publ_section_title
;
 Crystal structures of three new <i>N</i>-halomethylated quaternary
 ammonium salts
;
_journal_issue 10
_journal_name_full 'Acta Crystallographica Section E'
_journal_page_first 1230
_journal_page_last 1235
_journal_paper_doi 10.1107/S2056989015017181
_journal_volume 71
_journal_year 2015
_chemical_formula_iupac 'C19 H23 I N+, I-'
_chemical_formula_moiety 'C19 H23 I N+, I-'
_chemical_formula_sum 'C19 H23 I2 N'
_chemical_formula_weight 519.18
_chemical_melting_point_gt 425
_chemical_melting_point_lt 427
_chemical_name_systematic
'<i>N</i>-(4,4-Diphenylbut-3-en-1-yl)-<i>N</i>-iodomethyl-<i>N</i>,<i>N</i>-dimethylammonium iodide'
_space_group_crystal_system monoclinic
_space_group_IT_number 4
_space_group_name_Hall 'P 2yb'
_space_group_name_H-M_alt 'P 1 21 1'
_symmetry_space_group_name_Hall 'P 2yb'
_symmetry_space_group_name_H-M 'P 1 21 1'
_atom_sites_solution_hydrogens geom
_atom_sites_solution_primary direct
_atom_sites_solution_secondary difmap
_audit_creation_method SHELXL-2014/7
_cell_angle_alpha 90
_cell_angle_beta 103.3200(10)
_cell_angle_gamma 90
_cell_formula_units_Z 2
_cell_length_a 7.9254(2)
_cell_length_b 13.6161(3)
_cell_length_c 9.4632(2)
_cell_measurement_reflns_used 4987
_cell_measurement_temperature 298(2)
_cell_measurement_theta_max 25.34
_cell_measurement_theta_min 2.21
_cell_volume 993.73(4)
_computing_cell_refinement
;
SAINT (Bruker, 2012)
;
_computing_data_collection
;
APEX2 (Bruker, 2012)
;
_computing_data_reduction
;
SAINT (Bruker, 2012)
;
_computing_molecular_graphics
;
Mercury (Macrae <i>et al.</i>,  2008)
;
_computing_publication_material
;
SHELXL2014 (Sheldrick, 2015), PLATON (Spek, 2009) and
publCIF (Westrip, 2010)
;
_computing_structure_refinement
;
SHELXL2014 (Sheldrick, 2015)
;
_computing_structure_solution
;
SHELXS97 (Sheldrick, 2008)
;
_diffrn_ambient_temperature 298(2)
_diffrn_detector_area_resol_mean 8.333
_diffrn_measured_fraction_theta_full 0.996
_diffrn_measured_fraction_theta_max 0.995
_diffrn_measurement_device_type 'Bruker SMART APEX CCD diffractometer'
_diffrn_measurement_method \w-scans
_diffrn_radiation_monochromator graphite
_diffrn_radiation_type MoK\a
_diffrn_radiation_wavelength 0.71073
_diffrn_reflns_av_R_equivalents 0.0162
_diffrn_reflns_limit_h_max 9
_diffrn_reflns_limit_h_min -9
_diffrn_reflns_limit_k_max 16
_diffrn_reflns_limit_k_min -16
_diffrn_reflns_limit_l_max 11
_diffrn_reflns_limit_l_min -11
_diffrn_reflns_number 5791
_diffrn_reflns_theta_full 25.242
_diffrn_reflns_theta_max 25.339
_diffrn_reflns_theta_min 2.212
_exptl_absorpt_coefficient_mu 3.162
_exptl_absorpt_correction_T_max 0.7452
_exptl_absorpt_correction_T_min 0.6241
_exptl_absorpt_correction_type multi-scan
_exptl_absorpt_process_details
;
(SADABS; Bruker, 2012)
;
_exptl_crystal_colour colourless
_exptl_crystal_density_diffrn 1.735
_exptl_crystal_description prism
_exptl_crystal_F_000 500
_exptl_crystal_size_max 0.230
_exptl_crystal_size_mid 0.188
_exptl_crystal_size_min 0.122
_refine_diff_density_max 0.265
_refine_diff_density_min -0.462
_refine_ls_abs_structure_details
;
 Refined as an inversion twin
;
_refine_ls_abs_structure_Flack 0.02(3)
_refine_ls_extinction_method none
_refine_ls_goodness_of_fit_ref 1.078
_refine_ls_hydrogen_treatment constr
_refine_ls_matrix_type full
_refine_ls_number_parameters 202
_refine_ls_number_reflns 3085
_refine_ls_number_restraints 1
_refine_ls_restrained_S_all 1.078
_refine_ls_R_factor_all 0.0178
_refine_ls_R_factor_gt 0.0172
_refine_ls_shift/su_max 0.001
_refine_ls_shift/su_mean 0.000
_refine_ls_structure_factor_coef Fsqd
_refine_ls_weighting_details 'w=1/[\s^2^(Fo^2^)+(0.0138P)^2^+0.0203P] where P=(Fo^2^+2Fc^2^)/3'
_refine_ls_weighting_scheme calc
_refine_ls_wR_factor_gt 0.0380
_refine_ls_wR_factor_ref 0.0383
_reflns_number_gt 3013
_reflns_number_total 3085
_reflns_threshold_expression 'I > 2\s(I)'
_cod_data_source_file su5179sup1.cif
_cod_data_source_block I
_cod_database_code 2241068
_shelx_space_group_comment
;
The symmetry employed for this shelxl refinement is uniquely defined
by the following loop, which should always be used as a source of
symmetry information in preference to the above space-group names.
They are only intended as comments.
;
_shelx_estimated_absorpt_t_min 0.530
_shelx_estimated_absorpt_t_max 0.699

loop_
_space_group_symop_operation_xyz
'x, y, z'
'-x, y+1/2, -z'

loop_
_atom_site_type_symbol
_atom_site_label
_atom_site_fract_x
_atom_site_fract_y
_atom_site_fract_z
_atom_site_U_iso_or_equiv
_atom_site_adp_type
_atom_site_calc_flag
_atom_site_occupancy
I I1 -0.65685(3) 0.06224(2) 0.13054(3) 0.04839(9) Uani d 1
I I2 0.06519(4) 0.44189(2) 0.91487(3) 0.04368(9) Uani d 1
N N1 -0.3770(4) 0.2023(3) 0.0555(4) 0.0376(8) Uani d 1
C C1 -0.1849(5) 0.2322(4) 0.0948(5) 0.0402(10) Uani d 1
H H1A -0.1144 0.1733 0.1019 0.048 Uiso calc 1
H H1B -0.1609 0.2719 0.0166 0.048 Uiso calc 1
C C2 -0.1311(5) 0.2891(3) 0.2358(5) 0.0409(11) Uani d 1
H H2A -0.1888 0.3524 0.2249 0.049 Uiso calc 1
H H2B -0.1676 0.2536 0.3124 0.049 Uiso calc 1
C C3 0.0613(6) 0.3044(3) 0.2779(5) 0.0382(10) Uani d 1
H H3 0.1101 0.3408 0.2143 0.046 Uiso calc 1
C C4 0.1686(5) 0.2711(3) 0.3970(4) 0.0329(9) Uani d 1
C C5 0.3545(5) 0.3021(3) 0.4380(4) 0.0349(9) Uani d 1
C C6 0.4815(6) 0.2388(4) 0.5116(5) 0.0457(11) Uani d 1
H H6 0.4514 0.1752 0.5318 0.055 Uiso calc 1
C C7 0.6528(6) 0.2687(4) 0.5557(5) 0.0546(13) Uani d 1
H H7 0.7362 0.2248 0.6040 0.065 Uiso calc 1
C C8 0.7001(6) 0.3612(5) 0.5292(6) 0.0598(15) Uani d 1
H H8 0.8148 0.3812 0.5610 0.072 Uiso calc 1
C C9 0.5768(7) 0.4253(4) 0.4549(7) 0.0661(16) Uani d 1
H H9 0.6087 0.4887 0.4357 0.079 Uiso calc 1
C C10 0.4056(6) 0.3959(4) 0.4085(6) 0.0532(13) Uani d 1
H H10 0.3239 0.4395 0.3569 0.064 Uiso calc 1
C C11 0.1128(5) 0.2030(3) 0.5013(4) 0.0326(9) Uani d 1
C C12 0.0439(6) 0.1106(3) 0.4575(5) 0.0422(10) Uani d 1
H H12 0.0314 0.0909 0.3616 0.051 Uiso calc 1
C C13 -0.0060(6) 0.0480(3) 0.5561(5) 0.0500(12) Uani d 1
H H13 -0.0522 -0.0134 0.5258 0.060 Uiso calc 1
C C14 0.0124(6) 0.0761(4) 0.6978(5) 0.0523(13) Uani d 1
H H14 -0.0198 0.0334 0.7637 0.063 Uiso calc 1
C C15 0.0784(6) 0.1674(4) 0.7431(5) 0.0467(12) Uani d 1
H H15 0.0883 0.1871 0.8388 0.056 Uiso calc 1
C C16 0.1298(5) 0.2295(4) 0.6457(5) 0.0403(10) Uani d 1
H H16 0.1768 0.2905 0.6774 0.048 Uiso calc 1
C C17 -0.4036(5) 0.1302(3) 0.1685(5) 0.0411(10) Uani d 1
H H17A -0.3821 0.1637 0.2614 0.049 Uiso calc 1
H H17B -0.3174 0.0787 0.1761 0.049 Uiso calc 1
C C18 -0.4928(7) 0.2892(4) 0.0510(7) 0.0633(15) Uani d 1
H H18A -0.6106 0.2703 0.0100 0.095 Uiso calc 1
H H18B -0.4590 0.3397 -0.0076 0.095 Uiso calc 1
H H18C -0.4832 0.3135 0.1478 0.095 Uiso calc 1
C C19 -0.4089(7) 0.1546(5) -0.0910(5) 0.0596(14) Uani d 1
H H19A -0.5290 0.1369 -0.1218 0.089 Uiso calc 1
H H19B -0.3385 0.0967 -0.0855 0.089 Uiso calc 1
H H19C -0.3796 0.1997 -0.1596 0.089 Uiso calc 1

loop_
_atom_site_aniso_label
_atom_site_aniso_U_11
_atom_site_aniso_U_22
_atom_site_aniso_U_33
_atom_site_aniso_U_12
_atom_site_aniso_U_13
_atom_site_aniso_U_23
I1 0.03965(16) 0.05161(19) 0.05521(18) -0.00709(15) 0.01359(13) -0.00180(15)
I2 0.04705(17) 0.03979(15) 0.04515(16) 0.00372(15) 0.01257(12) 0.00767(14)
N1 0.0317(17) 0.043(2) 0.0351(19) -0.0020(17) 0.0010(15) 0.0047(16)
C1 0.029(2) 0.051(3) 0.039(2) -0.005(2) 0.0042(18) 0.006(2)
C2 0.035(2) 0.043(3) 0.042(3) 0.001(2) 0.004(2) -0.001(2)
C3 0.038(2) 0.037(2) 0.038(2) -0.004(2) 0.0058(19) 0.003(2)
C4 0.034(2) 0.031(2) 0.033(2) -0.0022(18) 0.0073(18) -0.0027(18)
C5 0.033(2) 0.037(2) 0.035(2) -0.002(2) 0.0087(18) -0.0047(19)
C6 0.037(3) 0.055(3) 0.046(3) 0.003(2) 0.012(2) 0.011(2)
C7 0.033(2) 0.083(4) 0.049(3) 0.007(3) 0.010(2) 0.009(3)
C8 0.034(3) 0.080(4) 0.065(4) -0.009(3) 0.011(3) -0.014(3)
C9 0.049(3) 0.048(4) 0.103(4) -0.019(3) 0.021(3) -0.017(3)
C10 0.040(3) 0.037(2) 0.082(4) -0.003(2) 0.012(3) 0.003(3)
C11 0.0266(19) 0.035(2) 0.035(2) 0.0031(18) 0.0054(17) 0.0010(18)
C12 0.043(2) 0.040(2) 0.045(2) -0.002(2) 0.013(2) -0.004(2)
C13 0.054(3) 0.032(3) 0.068(3) -0.001(2) 0.022(2) 0.004(2)
C14 0.046(3) 0.054(3) 0.061(3) 0.009(3) 0.019(2) 0.023(3)
C15 0.043(3) 0.065(3) 0.031(2) 0.007(3) 0.008(2) 0.007(2)
C16 0.031(2) 0.048(3) 0.040(2) -0.004(2) 0.0043(19) -0.004(2)
C17 0.035(2) 0.049(3) 0.037(2) -0.005(2) 0.0035(18) 0.005(2)
C18 0.041(3) 0.049(3) 0.091(4) 0.009(3) -0.002(3) 0.013(3)
C19 0.055(3) 0.084(4) 0.036(3) -0.014(3) 0.003(2) 0.001(3)

loop_
_atom_type_symbol
_atom_type_description
_atom_type_scat_dispersion_real
_atom_type_scat_dispersion_imag
_atom_type_scat_source
C C 0.0033 0.0016 'International Tables Vol C Tables 4.2.6.8 and 6.1.1.4'
H H 0.0000 0.0000 'International Tables Vol C Tables 4.2.6.8 and 6.1.1.4'
N N 0.0061 0.0033 'International Tables Vol C Tables 4.2.6.8 and 6.1.1.4'
I I -0.4742 1.8119 'International Tables Vol C Tables 4.2.6.8 and 6.1.1.4'

loop_
_geom_angle_atom_site_label_1
_geom_angle_atom_site_label_2
_geom_angle_atom_site_label_3
_geom_angle_site_symmetry_3
_geom_angle
C17 I1 I2 2_446 176.81(12)
C18 N1 C19 . 110.2(4)
C18 N1 C17 . 110.7(4)
C19 N1 C17 . 110.7(4)
C18 N1 C1 . 111.4(4)
C19 N1 C1 . 106.6(3)
C17 N1 C1 . 107.1(3)
C2 C1 N1 . 114.2(3)
C2 C1 H1A . 108.7
N1 C1 H1A . 108.7
C2 C1 H1B . 108.7
N1 C1 H1B . 108.7
H1A C1 H1B . 107.6
C3 C2 C1 . 111.6(4)
C3 C2 H2A . 109.3
C1 C2 H2A . 109.3
C3 C2 H2B . 109.3
C1 C2 H2B . 109.3
H2A C2 H2B . 108.0
C4 C3 C2 . 126.3(4)
C4 C3 H3 . 116.8
C2 C3 H3 . 116.8
C3 C4 C11 . 123.0(4)
C3 C4 C5 . 121.6(4)
C11 C4 C5 . 115.3(3)
C6 C5 C10 . 117.5(4)
C6 C5 C4 . 120.9(4)
C10 C5 C4 . 121.6(4)
C5 C6 C7 . 121.1(5)
C5 C6 H6 . 119.4
C7 C6 H6 . 119.4
C8 C7 C6 . 120.7(5)
C8 C7 H7 . 119.6
C6 C7 H7 . 119.6
C7 C8 C9 . 119.4(5)
C7 C8 H8 . 120.3
C9 C8 H8 . 120.3
C8 C9 C10 . 120.5(5)
C8 C9 H9 . 119.8
C10 C9 H9 . 119.8
C9 C10 C5 . 120.8(5)
C9 C10 H10 . 119.6
C5 C10 H10 . 119.6
C16 C11 C12 . 118.0(4)
C16 C11 C4 . 120.8(4)
C12 C11 C4 . 121.2(4)
C13 C12 C11 . 120.5(4)
C13 C12 H12 . 119.8
C11 C12 H12 . 119.8
C14 C13 C12 . 120.3(5)
C14 C13 H13 . 119.9
C12 C13 H13 . 119.9
C13 C14 C15 . 120.2(4)
C13 C14 H14 . 119.9
C15 C14 H14 . 119.9
C14 C15 C16 . 119.7(4)
C14 C15 H15 . 120.2
C16 C15 H15 . 120.2
C15 C16 C11 . 121.4(4)
C15 C16 H16 . 119.3
C11 C16 H16 . 119.3
N1 C17 I1 . 116.0(3)
N1 C17 H17A . 108.3
I1 C17 H17A . 108.3
N1 C17 H17B . 108.3
I1 C17 H17B . 108.3
H17A C17 H17B . 107.4
N1 C18 H18A . 109.5
N1 C18 H18B . 109.5
H18A C18 H18B . 109.5
N1 C18 H18C . 109.5
H18A C18 H18C . 109.5
H18B C18 H18C . 109.5
N1 C19 H19A . 109.5
N1 C19 H19B . 109.5
H19A C19 H19B . 109.5
N1 C19 H19C . 109.5
H19A C19 H19C . 109.5
H19B C19 H19C . 109.5

loop_
_geom_bond_atom_site_label_1
_geom_bond_atom_site_label_2
_geom_bond_site_symmetry_2
_geom_bond_distance
I1 C17 . 2.164(4)
I1 I2 2_446 3.5640(4)
N1 C18 . 1.492(6)
N1 C19 . 1.499(6)
N1 C17 . 1.502(5)
N1 C1 . 1.536(5)
C1 C2 . 1.517(6)
C1 H1A . 0.9700
C1 H1B . 0.9700
C2 C3 . 1.499(6)
C2 H2A . 0.9700
C2 H2B . 0.9700
C3 C4 . 1.326(6)
C3 H3 . 0.9300
C4 C11 . 1.493(6)
C4 C5 . 1.495(6)
C5 C6 . 1.385(6)
C5 C10 . 1.388(6)
C6 C7 . 1.387(7)
C6 H6 . 0.9300
C7 C8 . 1.353(8)
C7 H7 . 0.9300
C8 C9 . 1.376(8)
C8 H8 . 0.9300
C9 C10 . 1.386(7)
C9 H9 . 0.9300
C10 H10 . 0.9300
C11 C16 . 1.390(6)
C11 C12 . 1.396(6)
C12 C13 . 1.387(6)
C12 H12 . 0.9300
C13 C14 . 1.370(7)
C13 H13 . 0.9300
C14 C15 . 1.379(7)
C14 H14 . 0.9300
C15 C16 . 1.379(6)
C15 H15 . 0.9300
C16 H16 . 0.9300
C17 H17A . 0.9700
C17 H17B . 0.9700
C18 H18A . 0.9600
C18 H18B . 0.9600
C18 H18C . 0.9600
C19 H19A . 0.9600
C19 H19B . 0.9600
C19 H19C . 0.9600

loop_
_geom_hbond_atom_site_label_D
_geom_hbond_atom_site_label_H
_geom_hbond_atom_site_label_A
_geom_hbond_site_symmetry_A
_geom_hbond_distance_DH
_geom_hbond_distance_HA
_geom_hbond_distance_DA
_geom_hbond_angle_DHA
C17 H17B I2 2_546 0.97 3.00 3.919(5) 159
C7 H7 Cg 1_655 0.93 2.84 3.030(5) 143

loop_
_geom_torsion_atom_site_label_1
_geom_torsion_atom_site_label_2
_geom_torsion_atom_site_label_3
_geom_torsion_atom_site_label_4
_geom_torsion
C18 N1 C1 C2 55.2(5)
C19 N1 C1 C2 175.5(4)
C17 N1 C1 C2 -65.9(5)
N1 C1 C2 C3 172.5(4)
C1 C2 C3 C4 -117.9(5)
C2 C3 C4 C11 6.6(7)
C2 C3 C4 C5 -171.6(4)
C3 C4 C5 C6 -148.1(5)
C11 C4 C5 C6 33.5(5)
C3 C4 C5 C10 34.0(6)
C11 C4 C5 C10 -144.3(4)
C10 C5 C6 C7 0.9(7)
C4 C5 C6 C7 -177.0(4)
C5 C6 C7 C8 0.7(7)
C6 C7 C8 C9 -1.4(8)
C7 C8 C9 C10 0.5(9)
C8 C9 C10 C5 1.1(9)
C6 C5 C10 C9 -1.8(8)
C4 C5 C10 C9 176.1(5)
C3 C4 C11 C16 -120.5(5)
C5 C4 C11 C16 57.8(5)
C3 C4 C11 C12 60.2(6)
C5 C4 C11 C12 -121.5(4)
C16 C11 C12 C13 0.2(6)
C4 C11 C12 C13 179.5(4)
C11 C12 C13 C14 -0.3(7)
C12 C13 C14 C15 0.9(7)
C13 C14 C15 C16 -1.5(7)
C14 C15 C16 C11 1.5(7)
C12 C11 C16 C15 -0.8(6)
C4 C11 C16 C15 179.9(4)
C18 N1 C17 I1 64.6(4)
C19 N1 C17 I1 -57.9(4)
C1 N1 C17 I1 -173.8(3)

_cod_database_fobs_code 2241068
